data_7212401
loop_
_publ_author_name
'Nakano, Hideyuki'
'Seki, Shu'
'Kageyama, Hiroshi'

_publ_section_title
;
 Photoinduced vitrification near the surfaces of single crystals of
 azobenzene-based molecular materials with glass-forming ability.
;
_journal_issue 28
_journal_name_full 'Physical chemistry chemical physics : PCCP'
_journal_page_first 7772
_journal_page_last 7774
_journal_paper_doi 10.1039/b926570h
_journal_volume 12
_journal_year 2010
_chemical_formula_moiety 'C42 H34 N4 O2 '
_chemical_formula_sum 'C42 H34 N4 O2'
_chemical_formula_weight 626.76
_space_group_IT_number 14
_symmetry_cell_setting monoclinic
_symmetry_Int_Tables_number 14
_symmetry_space_group_name_Hall '-P 2yab'
_symmetry_space_group_name_H-M 'P 1 21/a 1'
_cell_angle_alpha 90
_cell_angle_beta 100.7497(7)
_cell_angle_gamma 90
_cell_formula_units_Z 4
_cell_length_a 16.5256(3)
_cell_length_b 12.1737(2)
_cell_length_c 17.4298(3)
_cell_measurement_reflns_used 50898
_cell_measurement_temperature 296.2
_cell_measurement_theta_max 71.5
_cell_measurement_theta_min 3.4
_cell_volume 3444.95(10)
_computing_cell_refinement PROCESS-AUTO
_computing_data_collection PROCESS-AUTO
_computing_data_reduction 'teXsan Ver. 1.11'
_computing_publication_material 'teXsan Ver. 1.11'
_computing_structure_refinement 'teXsan Ver. 1.10'
_computing_structure_solution SAPI90
_diffrn_ambient_temperature 296
_diffrn_detector_area_resol_mean 10.00
_diffrn_measured_fraction_theta_full 0.9932
_diffrn_measured_fraction_theta_max 0.9932
_diffrn_measurement_device_type 'Rigaku RAXIS-RAPID Imaging Plate'
_diffrn_measurement_method \w
_diffrn_radiation_type 'Cu K\a'
_diffrn_radiation_wavelength 1.5419
_diffrn_reflns_av_R_equivalents 0.040
_diffrn_reflns_limit_h_max 20
_diffrn_reflns_limit_h_min 0
_diffrn_reflns_limit_k_max 14
_diffrn_reflns_limit_k_min 0
_diffrn_reflns_limit_l_max 20
_diffrn_reflns_limit_l_min -21
_diffrn_reflns_number 66349
_diffrn_reflns_theta_full 71.58
_diffrn_reflns_theta_max 71.58
_exptl_absorpt_coefficient_mu 0.593
_exptl_absorpt_correction_type none
_exptl_crystal_colour black
_exptl_crystal_density_diffrn 1.208
_exptl_crystal_density_method 'not measured'
_exptl_crystal_description prism
_exptl_crystal_size_max 0.370
_exptl_crystal_size_mid 0.280
_exptl_crystal_size_min 0.100
_refine_diff_density_max 0.14
_refine_diff_density_min -0.19
_refine_ls_extinction_method none
_refine_ls_goodness_of_fit_ref 2.132
_refine_ls_hydrogen_treatment noref
_refine_ls_number_parameters 433
_refine_ls_number_reflns 6680
_refine_ls_R_factor_gt 0.0501
_refine_ls_shift/su_max 0.0075
_refine_ls_structure_factor_coef Fsqd
_refine_ls_weighting_details 'w = 1/[\s^2^(Fo^2^) + (0.05000(Max(Fo^2^,0) + 2Fc^2^)/3)^2^]'
_refine_ls_weighting_scheme calc
_refine_ls_wR_factor_ref 0.1629
_reflns_number_gt 5149
_reflns_number_total 6680
_reflns_threshold_expression F^2^>2.0\s(F^2^)
_cod_data_source_file b926570h_2.txt
_cod_data_source_block NO2-BFlAB
_cod_original_cell_volume 3444.9(1)
_cod_original_formula_sum 'C42 H34 N4 O2 '
_cod_database_code 7212401

loop_
_symmetry_equiv_pos_as_xyz
x,y,z
1/2-x,1/2+y,-z
-x,-y,-z
1/2+x,1/2-y,z

loop_
_atom_site_label
_atom_site_type_symbol
_atom_site_fract_x
_atom_site_fract_y
_atom_site_fract_z
_atom_site_U_iso_or_equiv
_atom_site_adp_type
_atom_site_occupancy
_atom_site_calc_flag
O(1) O 0.8458(1) -0.4332(1) -0.14177(10) 0.1189(6) Uani 1.00 d
O(2) O 0.8232(1) -0.5956(1) -0.1050(1) 0.1338(7) Uani 1.00 d
N(1) N 0.33184(8) -0.0453(1) 0.20832(8) 0.0740(4) Uani 1.00 d
N(2) N 0.53419(9) -0.2537(1) 0.02875(9) 0.0831(5) Uani 1.00 d
N(3) N 0.55894(9) -0.3484(1) 0.04645(9) 0.0871(5) Uani 1.00 d
N(4) N 0.8080(1) -0.4985(2) -0.10891(9) 0.0909(6) Uani 1.00 d
C(1) C 0.37952(10) -0.1008(1) 0.16212(9) 0.0695(5) Uani 1.00 d
C(2) C 0.4071(1) -0.2075(1) 0.18107(10) 0.0786(5) Uani 1.00 d
C(3) C 0.4560(1) -0.2619(1) 0.1385(1) 0.0789(5) Uani 1.00 d
C(4) C 0.4787(1) -0.2114(1) 0.07401(10) 0.0745(5) Uani 1.00 d
C(5) C 0.4496(1) -0.1068(2) 0.05373(10) 0.0802(6) Uani 1.00 d
C(6) C 0.4011(1) -0.0515(1) 0.09666(10) 0.0778(5) Uani 1.00 d
C(7) C 0.6217(1) -0.3834(2) 0.0043(1) 0.0794(5) Uani 1.00 d
C(8) C 0.6337(1) -0.4938(2) -0.0030(1) 0.1003(7) Uani 1.00 d
C(9) C 0.6935(1) -0.5314(2) -0.0410(1) 0.1008(7) Uani 1.00 d
C(10) C 0.7425(1) -0.4570(2) -0.07060(10) 0.0782(5) Uani 1.00 d
C(11) C 0.7329(1) -0.3467(2) -0.0633(1) 0.0848(6) Uani 1.00 d
C(12) C 0.6710(1) -0.3090(1) -0.0255(1) 0.0834(6) Uani 1.00 d
C(21) C 0.41668(9) 0.2353(1) 0.24727(9) 0.0643(4) Uani 1.00 d
C(22) C 0.41293(9) 0.1247(1) 0.22940(9) 0.0691(5) Uani 1.00 d
C(23) C 0.33781(9) 0.0700(1) 0.22097(9) 0.0678(5) Uani 1.00 d
C(24) C 0.26716(9) 0.1283(1) 0.2292(1) 0.0719(5) Uani 1.00 d
C(25) C 0.27120(9) 0.2376(1) 0.2486(1) 0.0714(5) Uani 1.00 d
C(26) C 0.34605(9) 0.2918(1) 0.25838(9) 0.0636(4) Uani 1.00 d
C(27) C 0.36935(10) 0.4051(1) 0.28250(9) 0.0671(5) Uani 1.00 d
C(28) C 0.3234(1) 0.4911(1) 0.3038(1) 0.0813(5) Uani 1.00 d
C(29) C 0.3634(1) 0.5877(1) 0.3299(1) 0.0964(7) Uani 1.00 d
C(30) C 0.4465(2) 0.5983(2) 0.3338(1) 0.1040(8) Uani 1.00 d
C(31) C 0.4926(1) 0.5142(2) 0.3106(1) 0.0906(6) Uani 1.00 d
C(32) C 0.45413(10) 0.4166(1) 0.28544(9) 0.0722(5) Uani 1.00 d
C(33) C 0.49126(9) 0.3110(1) 0.26030(9) 0.0706(5) Uani 1.00 d
C(34) C 0.5244(1) 0.3268(2) 0.1841(1) 0.0979(7) Uani 1.00 d
C(35) C 0.55996(10) 0.2680(2) 0.3245(1) 0.0888(6) Uani 1.00 d
C(41) C 0.23226(9) -0.1476(1) 0.36818(8) 0.0624(4) Uani 1.00 d
C(42) C 0.28359(10) -0.0885(1) 0.32947(9) 0.0674(5) Uani 1.00 d
C(43) C 0.27987(10) -0.1065(1) 0.25008(9) 0.0670(4) Uani 1.00 d
C(44) C 0.2252(1) -0.1831(1) 0.21077(9) 0.0733(5) Uani 1.00 d
C(45) C 0.17454(10) -0.2436(1) 0.24939(9) 0.0703(5) Uani 1.00 d
C(46) C 0.17838(9) -0.2254(1) 0.32850(9) 0.0626(4) Uani 1.00 d
C(47) C 0.13311(10) -0.2769(1) 0.38425(10) 0.0689(5) Uani 1.00 d
C(48) C 0.0740(1) -0.3584(1) 0.3738(1) 0.0894(6) Uani 1.00 d
C(49) C 0.0403(2) -0.3899(2) 0.4378(2) 0.1137(9) Uani 1.00 d
C(50) C 0.0655(2) -0.3418(2) 0.5092(2) 0.125(1) Uani 1.00 d
C(51) C 0.1243(2) -0.2606(2) 0.5195(1) 0.1069(8) Uani 1.00 d
C(52) C 0.1590(1) -0.2277(1) 0.45688(10) 0.0765(5) Uani 1.00 d
C(53) C 0.2245(1) -0.1417(1) 0.45366(9) 0.0738(5) Uani 1.00 d
C(54) C 0.1974(1) -0.0268(2) 0.4753(1) 0.0995(7) Uani 1.00 d
C(55) C 0.3059(1) -0.1735(2) 0.5066(1) 0.1102(8) Uani 1.00 d
H(2) H 0.3914 -0.2432 0.2245 0.0944 Uiso 1.00 calc
H(3) H 0.4746 -0.3342 0.1529 0.0947 Uiso 1.00 calc
H(5) H 0.4636 -0.0725 0.0090 0.0963 Uiso 1.00 calc
H(6) H 0.3822 0.0205 0.0818 0.0933 Uiso 1.00 calc
H(8) H 0.6003 -0.5445 0.0185 0.1203 Uiso 1.00 calc
H(9) H 0.7012 -0.6081 -0.0469 0.1210 Uiso 1.00 calc
H(11) H 0.7676 -0.2965 -0.0836 0.1018 Uiso 1.00 calc
H(12) H 0.6628 -0.2323 -0.0202 0.1001 Uiso 1.00 calc
H(22) H 0.4612 0.0862 0.2229 0.0829 Uiso 1.00 calc
H(24) H 0.2155 0.0916 0.2213 0.0863 Uiso 1.00 calc
H(25) H 0.2229 0.2759 0.2553 0.0857 Uiso 1.00 calc
H(28) H 0.2656 0.4840 0.3006 0.0975 Uiso 1.00 calc
H(29) H 0.3328 0.6473 0.3452 0.1157 Uiso 1.00 calc
H(30) H 0.4730 0.6648 0.3529 0.1248 Uiso 1.00 calc
H(31) H 0.5500 0.5234 0.3120 0.1087 Uiso 1.00 calc
H(34a) H 0.5394 0.2575 0.1659 0.1175 Uiso 1.00 calc
H(34b) H 0.4830 0.3593 0.1457 0.1175 Uiso 1.00 calc
H(34c) H 0.5714 0.3734 0.1937 0.1175 Uiso 1.00 calc
H(35a) H 0.5404 0.2633 0.3723 0.1065 Uiso 1.00 calc
H(35b) H 0.5766 0.1972 0.3105 0.1065 Uiso 1.00 calc
H(35c) H 0.6056 0.3167 0.3305 0.1065 Uiso 1.00 calc
H(42) H 0.3209 -0.0361 0.3567 0.0809 Uiso 1.00 calc
H(44) H 0.2226 -0.1942 0.1564 0.0879 Uiso 1.00 calc
H(45) H 0.1377 -0.2966 0.2223 0.0844 Uiso 1.00 calc
H(48) H 0.0569 -0.3921 0.3242 0.1072 Uiso 1.00 calc
H(49) H -0.0007 -0.4455 0.4318 0.1364 Uiso 1.00 calc
H(50) H 0.0419 -0.3648 0.5523 0.1505 Uiso 1.00 calc
H(51) H 0.1409 -0.2272 0.5692 0.1283 Uiso 1.00 calc
H(54a) H 0.2392 0.0250 0.4705 0.1194 Uiso 1.00 calc
H(54b) H 0.1478 -0.0071 0.4411 0.1194 Uiso 1.00 calc
H(54c) H 0.1885 -0.0274 0.5276 0.1194 Uiso 1.00 calc
H(55a) H 0.3248 -0.2413 0.4895 0.1322 Uiso 1.00 calc
H(55b) H 0.3458 -0.1181 0.5043 0.1322 Uiso 1.00 calc
H(55c) H 0.2976 -0.1810 0.5588 0.1322 Uiso 1.00 calc

loop_
_atom_site_aniso_label
_atom_site_aniso_U_11
_atom_site_aniso_U_22
_atom_site_aniso_U_33
_atom_site_aniso_U_12
_atom_site_aniso_U_13
_atom_site_aniso_U_23
O(1) 0.119(1) 0.136(1) 0.113(1) 0.0220(10) 0.0501(10) 0.0127(10)
O(2) 0.147(2) 0.104(1) 0.163(2) 0.030(1) 0.061(1) -0.017(1)
N(1) 0.0725(8) 0.0736(8) 0.0826(9) -0.0069(7) 0.0318(7) 0.0021(6)
N(2) 0.0807(9) 0.093(1) 0.0762(9) 0.0048(8) 0.0158(7) -0.0045(8)
N(3) 0.0770(10) 0.101(1) 0.0853(10) -0.0052(8) 0.0210(8) -0.0025(8)
N(4) 0.095(1) 0.100(1) 0.0777(10) 0.0172(10) 0.0169(8) -0.0101(9)
C(1) 0.0633(9) 0.078(1) 0.0694(9) -0.0031(8) 0.0194(7) 0.0027(7)
C(2) 0.082(1) 0.083(1) 0.076(1) 0.0029(9) 0.0303(9) 0.0156(8)
C(3) 0.076(1) 0.082(1) 0.083(1) 0.0038(8) 0.0248(9) 0.0095(9)
C(4) 0.0672(10) 0.090(1) 0.0687(9) -0.0036(8) 0.0198(8) -0.0010(8)
C(5) 0.081(1) 0.091(1) 0.072(1) -0.0015(9) 0.0248(9) 0.0109(8)
C(6) 0.082(1) 0.081(1) 0.0727(10) 0.0003(9) 0.0219(8) 0.0108(8)
C(7) 0.070(1) 0.096(1) 0.0721(10) -0.0018(9) 0.0132(8) -0.0059(9)
C(8) 0.088(1) 0.090(1) 0.127(2) -0.003(1) 0.029(1) -0.005(1)
C(9) 0.088(1) 0.093(1) 0.123(2) 0.001(1) 0.025(1) -0.018(1)
C(10) 0.077(1) 0.090(1) 0.0657(9) 0.0113(9) 0.0082(8) -0.0105(8)
C(11) 0.095(1) 0.092(1) 0.070(1) 0.0068(10) 0.0240(9) 0.0013(9)
C(12) 0.095(1) 0.083(1) 0.074(1) 0.0094(10) 0.0209(9) -0.0048(8)
C(21) 0.0487(8) 0.0787(10) 0.0653(8) -0.0026(7) 0.0102(6) 0.0073(7)
C(22) 0.0513(8) 0.083(1) 0.0748(9) 0.0006(7) 0.0171(7) 0.0039(8)
C(23) 0.0586(9) 0.0737(10) 0.0728(9) -0.0029(7) 0.0171(7) 0.0069(7)
C(24) 0.0509(8) 0.077(1) 0.090(1) -0.0057(7) 0.0187(8) 0.0094(8)
C(25) 0.0527(8) 0.078(1) 0.086(1) 0.0018(7) 0.0201(7) 0.0139(8)
C(26) 0.0521(8) 0.0745(10) 0.0648(8) -0.0033(7) 0.0126(6) 0.0117(7)
C(27) 0.0648(9) 0.0715(10) 0.0648(9) -0.0011(7) 0.0115(7) 0.0150(7)
C(28) 0.084(1) 0.076(1) 0.085(1) 0.0029(9) 0.0180(9) 0.0171(9)
C(29) 0.115(2) 0.070(1) 0.102(1) 0.001(1) 0.014(1) 0.0115(9)
C(30) 0.109(2) 0.076(1) 0.117(2) -0.015(1) -0.004(1) 0.013(1)
C(31) 0.078(1) 0.086(1) 0.101(1) -0.017(1) -0.0029(10) 0.018(1)
C(32) 0.0640(9) 0.080(1) 0.0701(9) -0.0099(8) 0.0051(7) 0.0163(8)
C(33) 0.0497(8) 0.089(1) 0.0714(9) -0.0071(7) 0.0071(7) 0.0112(8)
C(34) 0.067(1) 0.144(2) 0.086(1) -0.027(1) 0.0205(9) 0.011(1)
C(35) 0.0569(9) 0.109(1) 0.095(1) -0.0020(9) -0.0010(9) 0.012(1)
C(41) 0.0618(9) 0.0668(9) 0.0590(8) 0.0030(7) 0.0121(7) 0.0032(6)
C(42) 0.0653(9) 0.0708(9) 0.0656(9) -0.0056(7) 0.0108(7) -0.0013(7)
C(43) 0.0634(9) 0.0714(9) 0.0689(9) -0.0044(7) 0.0195(7) 0.0042(7)
C(44) 0.0696(10) 0.090(1) 0.0615(9) -0.0089(8) 0.0162(7) -0.0053(8)
C(45) 0.0652(9) 0.079(1) 0.0686(9) -0.0105(8) 0.0174(7) -0.0070(7)
C(46) 0.0600(8) 0.0648(9) 0.0651(8) 0.0036(7) 0.0171(7) 0.0028(7)
C(47) 0.0671(9) 0.0640(9) 0.081(1) 0.0059(7) 0.0266(8) 0.0093(7)
C(48) 0.087(1) 0.077(1) 0.113(1) -0.0043(9) 0.041(1) 0.0078(10)
C(49) 0.117(2) 0.094(1) 0.149(2) -0.008(1) 0.073(2) 0.021(1)
C(50) 0.159(2) 0.111(2) 0.129(2) -0.003(2) 0.086(2) 0.023(2)
C(51) 0.139(2) 0.106(1) 0.089(1) 0.006(1) 0.056(1) 0.014(1)
C(52) 0.088(1) 0.076(1) 0.0711(10) 0.0124(9) 0.0295(9) 0.0126(8)
C(53) 0.084(1) 0.081(1) 0.0571(8) 0.0055(9) 0.0126(8) 0.0029(7)
C(54) 0.135(2) 0.094(1) 0.073(1) 0.007(1) 0.026(1) -0.0123(9)
C(55) 0.109(2) 0.141(2) 0.072(1) 0.007(1) -0.004(1) 0.018(1)

loop_
_atom_type_symbol
_atom_type_description
_atom_type_scat_dispersion_real
_atom_type_scat_dispersion_imag
_atom_type_scat_source
C C 0.018 0.009
;International Tables for Crystallography
(1992, Vol. C, Tables 4.2.6.8 and 6.1.1.1)
;
H H 0.000 0.000
;International Tables for Crystallography
(1992, Vol. C, Table 6.1.1.2)
;
O O 0.049 0.032
;International Tables for Crystallography
(1992, Vol. C, Tables 4.2.6.8 and 6.1.1.1)
;
N N 0.031 0.018
;International Tables for Crystallography
(1992, Vol. C, Tables 4.2.6.8 and 6.1.1.1)
;

loop_
_geom_angle_atom_site_label_1
_geom_angle_atom_site_label_2
_geom_angle_atom_site_label_3
_geom_angle
_geom_angle_publ_flag
C(1) N(1) C(23) 122.3(1) yes
C(1) N(1) C(43) 119.7(1) yes
C(23) N(1) C(43) 117.7(1) yes
N(3) N(2) C(4) 114.7(2) yes
N(2) N(3) C(7) 112.5(2) yes
O(1) N(4) O(2) 123.0(2) yes
O(1) N(4) C(10) 118.5(2) yes
O(2) N(4) C(10) 118.5(2) yes
N(1) C(1) C(2) 120.4(1) yes
N(1) C(1) C(6) 121.4(1) yes
C(2) C(1) C(6) 118.2(1) yes
C(1) C(2) C(3) 121.5(1) yes
C(2) C(3) C(4) 120.0(2) yes
N(2) C(4) C(3) 126.1(2) yes
N(2) C(4) C(5) 115.0(1) yes
C(3) C(4) C(5) 118.7(2) yes
C(4) C(5) C(6) 121.5(1) yes
C(1) C(6) C(5) 120.1(2) yes
N(3) C(7) C(8) 117.9(2) yes
N(3) C(7) C(12) 121.8(2) yes
C(8) C(7) C(12) 120.2(2) yes
C(7) C(8) C(9) 120.3(2) yes
C(8) C(9) C(10) 119.3(2) yes
N(4) C(10) C(9) 118.7(2) yes
N(4) C(10) C(11) 119.5(2) yes
C(9) C(10) C(11) 121.8(2) yes
C(10) C(11) C(12) 118.6(2) yes
C(7) C(12) C(11) 119.8(2) yes
C(22) C(21) C(26) 120.5(1) yes
C(22) C(21) C(33) 128.7(1) yes
C(26) C(21) C(33) 110.8(1) yes
C(21) C(22) C(23) 119.5(1) yes
N(1) C(23) C(22) 121.6(1) yes
N(1) C(23) C(24) 118.9(1) yes
C(22) C(23) C(24) 119.5(1) yes
C(23) C(24) C(25) 121.0(1) yes
C(24) C(25) C(26) 119.6(1) yes
C(21) C(26) C(25) 119.8(1) yes
C(21) C(26) C(27) 108.7(1) yes
C(25) C(26) C(27) 131.5(1) yes
C(26) C(27) C(28) 131.2(1) yes
C(26) C(27) C(32) 108.1(1) yes
C(28) C(27) C(32) 120.7(2) yes
C(27) C(28) C(29) 118.6(2) yes
C(28) C(29) C(30) 120.7(2) yes
C(29) C(30) C(31) 121.3(2) yes
C(30) C(31) C(32) 119.0(2) yes
C(27) C(32) C(31) 119.8(2) yes
C(27) C(32) C(33) 111.0(1) yes
C(31) C(32) C(33) 129.1(2) yes
C(21) C(33) C(32) 101.3(1) yes
C(21) C(33) C(34) 110.9(1) yes
C(21) C(33) C(35) 111.8(1) yes
C(32) C(33) C(34) 111.7(1) yes
C(32) C(33) C(35) 111.2(1) yes
C(34) C(33) C(35) 109.8(1) yes
C(42) C(41) C(46) 120.4(1) yes
C(42) C(41) C(53) 128.7(1) yes
C(46) C(41) C(53) 110.9(1) yes
C(41) C(42) C(43) 119.1(1) yes
N(1) C(43) C(42) 120.2(1) yes
N(1) C(43) C(44) 119.7(1) yes
C(42) C(43) C(44) 120.1(1) yes
C(43) C(44) C(45) 121.0(1) yes
C(44) C(45) C(46) 118.7(1) yes
C(41) C(46) C(45) 120.6(1) yes
C(41) C(46) C(47) 108.6(1) yes
C(45) C(46) C(47) 130.9(1) yes
C(46) C(47) C(48) 130.7(2) yes
C(46) C(47) C(52) 108.0(1) yes
C(48) C(47) C(52) 121.2(2) yes
C(47) C(48) C(49) 118.1(2) yes
C(48) C(49) C(50) 120.9(2) yes
C(49) C(50) C(51) 120.9(2) yes
C(50) C(51) C(52) 119.5(2) yes
C(47) C(52) C(51) 119.4(2) yes
C(47) C(52) C(53) 111.3(1) yes
C(51) C(52) C(53) 129.3(2) yes
C(41) C(53) C(52) 101.2(1) yes
C(41) C(53) C(54) 111.4(1) yes
C(41) C(53) C(55) 110.6(1) yes
C(52) C(53) C(54) 112.2(1) yes
C(52) C(53) C(55) 110.8(1) yes
C(54) C(53) C(55) 110.2(2) yes

loop_
_geom_bond_atom_site_label_1
_geom_bond_atom_site_label_2
_geom_bond_distance
_geom_bond_publ_flag
O(1) N(4) 1.218(2) yes
O(2) N(4) 1.208(2) yes
N(1) C(1) 1.401(2) yes
N(1) C(23) 1.421(2) yes
N(1) C(43) 1.434(2) yes
N(2) N(3) 1.242(2) yes
N(2) C(4) 1.414(2) yes
N(3) C(7) 1.443(2) yes
N(4) C(10) 1.463(2) yes
C(1) C(2) 1.396(2) yes
C(1) C(6) 1.393(2) yes
C(2) C(3) 1.367(2) yes
C(3) C(4) 1.392(2) yes
C(4) C(5) 1.383(2) yes
C(5) C(6) 1.371(2) yes
C(7) C(8) 1.367(3) yes
C(7) C(12) 1.382(2) yes
C(8) C(9) 1.367(3) yes
C(9) C(10) 1.379(3) yes
C(10) C(11) 1.360(2) yes
C(11) C(12) 1.394(2) yes
C(21) C(22) 1.380(2) yes
C(21) C(26) 1.399(2) yes
C(21) C(33) 1.522(2) yes
C(22) C(23) 1.392(2) yes
C(23) C(24) 1.396(2) yes
C(24) C(25) 1.372(2) yes
C(25) C(26) 1.384(2) yes
C(26) C(27) 1.471(2) yes
C(27) C(28) 1.385(2) yes
C(27) C(32) 1.400(2) yes
C(28) C(29) 1.383(3) yes
C(29) C(30) 1.369(3) yes
C(30) C(31) 1.381(3) yes
C(31) C(32) 1.380(2) yes
C(32) C(33) 1.524(2) yes
C(33) C(34) 1.540(2) yes
C(33) C(35) 1.530(2) yes
C(41) C(42) 1.381(2) yes
C(41) C(46) 1.392(2) yes
C(41) C(53) 1.521(2) yes
C(42) C(43) 1.391(2) yes
C(43) C(44) 1.387(2) yes
C(44) C(45) 1.381(2) yes
C(45) C(46) 1.386(2) yes
C(46) C(47) 1.472(2) yes
C(47) C(48) 1.380(2) yes
C(47) C(52) 1.393(2) yes
C(48) C(49) 1.390(3) yes
C(49) C(50) 1.368(4) yes
C(50) C(51) 1.375(3) yes
C(51) C(52) 1.383(2) yes
C(52) C(53) 1.515(2) yes
C(53) C(54) 1.536(2) yes
C(53) C(55) 1.533(3) yes

loop_
_geom_contact_atom_site_label_1
_geom_contact_atom_site_label_2
_geom_contact_distance
_geom_contact_site_symmetry_2
O(1) C(25) 3.396(2) 3_655
O(1) C(5) 3.551(3) 4_545
O(2) N(2) 3.139(2) 2_645
O(2) C(45) 3.194(2) 3_645
O(2) C(44) 3.278(2) 3_645
O(2) C(12) 3.442(3) 2_645
O(2) C(4) 3.513(2) 2_645
N(4) C(5) 3.561(2) 4_545
C(2) C(30) 3.529(3) 1_545
C(6) C(10) 3.540(3) 4_445
C(11) C(26) 3.472(2) 3_655
C(11) C(25) 3.481(2) 3_655
C(35) C(55) 3.531(3) 3_656
